data_1504173
loop_
_publ_author_name
'Zhang, Hui-Jun'
'Meng, Tianhao'
'Demerseman, Bernard'
'Bruneau, Christian'
'Xi, Zhenfeng'

_publ_section_title
;
 Hydride-induced novel cyclization of dienedinitriles leading to
 multifunctionalized cyclopentadienes.
;
_journal_issue 19
_journal_name_full 'Organic letters'
_journal_page_first 4458
_journal_page_last 4461
_journal_paper_doi 10.1021/ol901840c
_journal_volume 11
_journal_year 2009
_chemical_formula_moiety 'C27 H30 N4 O2 Si'
_chemical_formula_sum 'C27 H30 N4 O2 Si'
_chemical_formula_weight 470.64
_chemical_name_systematic
; 
 ? 
;
_space_group_IT_number 2
_symmetry_cell_setting triclinic
_symmetry_space_group_name_Hall '-P 1'
_symmetry_space_group_name_H-M 'P -1'
_atom_sites_solution_hydrogens geom
_atom_sites_solution_primary direct
_atom_sites_solution_secondary difmap
_audit_creation_method SHELXL-97
_cell_angle_alpha 74.95(3)
_cell_angle_beta 71.74(3)
_cell_angle_gamma 79.67(3)
_cell_formula_units_Z 4
_cell_length_a 12.696(3)
_cell_length_b 14.502(3)
_cell_length_c 15.330(3)
_cell_measurement_reflns_used 456
_cell_measurement_temperature 173(2)
_cell_measurement_theta_max 27.48
_cell_measurement_theta_min 2.17
_cell_volume 2573.6(11)
_computing_cell_refinement 'CrystalClear (Rigaku Inc., 2008)'
_computing_data_collection 'CrystalClear (Rigaku Inc., 2008)'
_computing_data_reduction 'CrystalClear (Rigaku Inc., 2008)'
_computing_molecular_graphics 'XP in Siemens SHELXTL (Sheldrick, 1994)'
_computing_publication_material 'SHELX97 (Sheldrick, 1997)'
_computing_structure_refinement 'SHELXL-97 (Sheldrick, 1997)'
_computing_structure_solution 'SHELXS-97 (Sheldrick, 1990)'
_diffrn_ambient_temperature 173(2)
_diffrn_measured_fraction_theta_full 0.996
_diffrn_measured_fraction_theta_max 0.996
_diffrn_measurement_device_type 'Saturn724+ CCD'
_diffrn_measurement_method '\w scans at fixed \c = 45\%'
_diffrn_radiation_monochromator graphite
_diffrn_radiation_source 'sealed tube'
_diffrn_radiation_type MoK\a
_diffrn_radiation_wavelength 0.71073
_diffrn_reflns_av_R_equivalents 0.0559
_diffrn_reflns_av_sigmaI/netI 0.0619
_diffrn_reflns_limit_h_max 15
_diffrn_reflns_limit_h_min -15
_diffrn_reflns_limit_k_max 17
_diffrn_reflns_limit_k_min -17
_diffrn_reflns_limit_l_max 18
_diffrn_reflns_limit_l_min -18
_diffrn_reflns_number 26489
_diffrn_reflns_theta_full 25.00
_diffrn_reflns_theta_max 25.00
_diffrn_reflns_theta_min 2.84
_exptl_absorpt_coefficient_mu 0.122
_exptl_absorpt_correction_T_max 0.9808
_exptl_absorpt_correction_T_min 0.9737
_exptl_absorpt_correction_type numerical
_exptl_absorpt_process_details 'CrystalClear (Rigaku Inc., 2008)'
_exptl_crystal_colour colorless
_exptl_crystal_density_diffrn 1.215
_exptl_crystal_density_method 'not measured'
_exptl_crystal_description block
_exptl_crystal_F_000 1000
_exptl_crystal_size_max 0.22
_exptl_crystal_size_mid 0.16
_exptl_crystal_size_min 0.16
_refine_diff_density_max 0.245
_refine_diff_density_min -0.347
_refine_diff_density_rms 0.049
_refine_ls_extinction_method none
_refine_ls_goodness_of_fit_ref 1.199
_refine_ls_hydrogen_treatment constr
_refine_ls_matrix_type full
_refine_ls_number_parameters 619
_refine_ls_number_reflns 9026
_refine_ls_number_restraints 0
_refine_ls_restrained_S_all 1.199
_refine_ls_R_factor_all 0.0942
_refine_ls_R_factor_gt 0.0760
_refine_ls_shift/su_max 0.009
_refine_ls_shift/su_mean 0.000
_refine_ls_structure_factor_coef Fsqd
_refine_ls_weighting_details 'calc w=1/[\s^2^(Fo^2^)+(0.0514P)^2^+1.5229P] where P=(Fo^2^+2Fc^2^)/3'
_refine_ls_weighting_scheme calc
_refine_ls_wR_factor_gt 0.1642
_refine_ls_wR_factor_ref 0.1746
_reflns_number_gt 7410
_reflns_number_total 9026
_reflns_threshold_expression >2sigma(I)
_cod_data_source_file ol901840c_si_003.cif
_cod_data_source_block sa238
_cod_original_cell_volume 2573.6(9)
_cod_original_sg_symbol_H-M P-1
_cod_database_code 1504173

loop_
_symmetry_equiv_pos_as_xyz
'x, y, z'
'-x, -y, -z'

loop_
_atom_site_label
_atom_site_type_symbol
_atom_site_fract_x
_atom_site_fract_y
_atom_site_fract_z
_atom_site_U_iso_or_equiv
_atom_site_adp_type
_atom_site_occupancy
_atom_site_symmetry_multiplicity
_atom_site_calc_flag
_atom_site_refinement_flags
Si1A Si -0.97829(8) 0.63956(7) 0.23822(7) 0.0395(2) Uani 1 1 d .
Si1B Si -0.83229(8) -0.09338(7) 0.39378(7) 0.0423(3) Uani 1 1 d .
O1B O -0.90311(19) 0.28420(18) 0.33629(18) 0.0506(6) Uani 1 1 d .
O1A O -0.5613(2) 0.67233(18) 0.06722(17) 0.0503(6) Uani 1 1 d .
O2A O -0.61520(18) 0.45385(16) 0.36342(15) 0.0401(5) Uani 1 1 d .
O2B O -1.1341(2) 0.15288(18) 0.23075(19) 0.0557(7) Uani 1 1 d .
N1A N -0.5057(3) 0.3640(2) 0.1769(2) 0.0521(8) Uani 1 1 d .
N1B N -0.9250(3) 0.2522(3) 0.0605(2) 0.0626(9) Uani 1 1 d .
N2A N -0.5422(2) 0.6095(2) 0.21440(19) 0.0409(7) Uani 1 1 d .
H2AA H -0.5645 0.5652 0.2657 0.049 Uiso 1 1 d R
N2B N -1.0609(2) 0.2723(2) 0.3025(2) 0.0425(7) Uani 1 1 d .
H2BA H -1.0903 0.2409 0.2753 0.051 Uiso 1 1 d R
N3A N -0.7770(2) 0.48859(19) 0.31400(19) 0.0368(6) Uani 1 1 d .
N3B N -0.9899(2) 0.03643(19) 0.26222(19) 0.0392(6) Uani 1 1 d .
N4B N -1.0843(2) 0.02363(19) 0.1629(2) 0.0422(7) Uani 1 1 d .
H4BA H -1.0449 -0.0324 0.1739 0.051 Uiso 1 1 d R
N4A N -0.7303(2) 0.33807(19) 0.39282(19) 0.0390(7) Uani 1 1 d .
H4AA H -0.7927 0.3271 0.3856 0.047 Uiso 1 1 d R
C1B C -0.6815(3) 0.1687(3) 0.1178(2) 0.0437(8) Uani 1 1 d .
H1BA H -0.6894 0.2295 0.0715 0.052 Uiso 1 1 calc R
H1BB H -0.7012 0.1167 0.0968 0.052 Uiso 1 1 calc R
C1A C -0.6921(3) 0.4423(3) 0.0374(3) 0.0489(9) Uani 1 1 d .
H1AA H -0.7415 0.4034 0.0930 0.059 Uiso 1 1 calc R
H1AB H -0.6190 0.4039 0.0204 0.059 Uiso 1 1 calc R
C2B C -0.5609(3) 0.1466(3) 0.1236(3) 0.0487(9) Uani 1 1 d .
H2BB H -0.5104 0.1387 0.0614 0.058 Uiso 1 1 calc R
H2BC H -0.5398 0.2014 0.1395 0.058 Uiso 1 1 calc R
C2A C -0.7433(3) 0.4678(3) -0.0449(3) 0.0559(10) Uani 1 1 d .
H2AB H -0.6906 0.5018 -0.1017 0.067 Uiso 1 1 calc R
H2AC H -0.7558 0.4081 -0.0583 0.067 Uiso 1 1 calc R
C3B C -0.5460(3) 0.0558(3) 0.1974(3) 0.0516(9) Uani 1 1 d .
H3BB H -0.4684 0.0461 0.2018 0.062 Uiso 1 1 calc R
H3BC H -0.5585 -0.0002 0.1777 0.062 Uiso 1 1 calc R
C3A C -0.8535(3) 0.5311(3) -0.0235(3) 0.0519(9) Uani 1 1 d .
H3AB H -0.9095 0.4933 0.0271 0.062 Uiso 1 1 calc R
H3AC H -0.8804 0.5510 -0.0803 0.062 Uiso 1 1 calc R
C4A C -0.8433(3) 0.6218(3) 0.0076(2) 0.0464(9) Uani 1 1 d .
H4AB H -0.7973 0.6657 -0.0459 0.056 Uiso 1 1 calc R
H4AC H -0.9180 0.6563 0.0292 0.056 Uiso 1 1 calc R
C4B C -0.6273(3) 0.0614(3) 0.2946(3) 0.0486(9) Uani 1 1 d .
H4BB H -0.6218 -0.0010 0.3393 0.058 Uiso 1 1 calc R
H4BC H -0.6083 0.1111 0.3192 0.058 Uiso 1 1 calc R
C5B C -0.7433(3) 0.0861(2) 0.2850(2) 0.0383(8) Uani 1 1 d .
C5A C -0.7897(3) 0.5902(2) 0.0858(2) 0.0375(7) Uani 1 1 d .
C6B C -0.8291(3) 0.0317(2) 0.3163(2) 0.0364(7) Uani 1 1 d .
C6A C -0.8338(3) 0.5883(2) 0.1791(2) 0.0359(7) Uani 1 1 d .
C7A C -0.7524(3) 0.5298(2) 0.2268(2) 0.0350(7) Uani 1 1 d .
C8A C -0.6386(3) 0.5218(2) 0.1500(2) 0.0370(7) Uani 1 1 d .
C7B C -0.9148(3) 0.0806(2) 0.2693(2) 0.0349(7) Uani 1 1 d .
C8B C -0.8867(3) 0.1869(2) 0.2241(2) 0.0347(7) Uani 1 1 d .
C9B C -0.7599(2) 0.1773(2) 0.2148(2) 0.0363(7) Uani 1 1 d .
H9BA H -0.7428 0.2325 0.2341 0.044 Uiso 1 1 calc R
C9A C -0.6770(3) 0.5340(2) 0.0613(2) 0.0402(8) Uani 1 1 d .
H9AA H -0.6257 0.5727 0.0058 0.048 Uiso 1 1 calc R
C10A C -0.9913(3) 0.7718(2) 0.1877(3) 0.0577(10) Uani 1 1 d .
H10A H -1.0673 0.7998 0.2143 0.087 Uiso 1 1 calc R
H10B H -0.9753 0.7833 0.1192 0.087 Uiso 1 1 calc R
H10C H -0.9381 0.8018 0.2032 0.087 Uiso 1 1 calc R
C10B C -0.7877(4) -0.0930(3) 0.4983(3) 0.0700(13) Uani 1 1 d .
H10D H -0.7682 -0.1592 0.5292 0.105 Uiso 1 1 calc R
H10E H -0.8489 -0.0624 0.5424 0.105 Uiso 1 1 calc R
H10F H -0.7227 -0.0570 0.4782 0.105 Uiso 1 1 calc R
C11A C -1.0829(3) 0.5833(3) 0.2122(3) 0.0530(10) Uani 1 1 d .
H11A H -1.0700 0.5133 0.2316 0.080 Uiso 1 1 calc R
H11B H -1.0755 0.6015 0.1446 0.080 Uiso 1 1 calc R
H11C H -1.1582 0.6056 0.2469 0.080 Uiso 1 1 calc R
C11B C -0.7386(4) -0.1782(3) 0.3245(3) 0.0787(14) Uani 1 1 d .
H11D H -0.7358 -0.2427 0.3650 0.118 Uiso 1 1 calc R
H11E H -0.6634 -0.1575 0.2996 0.118 Uiso 1 1 calc R
H11F H -0.7668 -0.1795 0.2722 0.118 Uiso 1 1 calc R
C12A C -1.0013(3) 0.6211(3) 0.3671(3) 0.0513(9) Uani 1 1 d .
H12A H -0.9917 0.5522 0.3947 0.077 Uiso 1 1 calc R
H12B H -1.0771 0.6479 0.3959 0.077 Uiso 1 1 calc R
H12C H -0.9472 0.6534 0.3788 0.077 Uiso 1 1 calc R
C12B C -0.9755(3) -0.1289(3) 0.4382(3) 0.0564(10) Uani 1 1 d .
H12D H -0.9759 -0.1923 0.4808 0.085 Uiso 1 1 calc R
H12E H -1.0015 -0.1315 0.3851 0.085 Uiso 1 1 calc R
H12F H -1.0252 -0.0818 0.4721 0.085 Uiso 1 1 calc R
C13B C -0.9516(3) 0.2540(2) 0.2947(2) 0.0370(7) Uani 1 1 d .
C13A C -0.5759(3) 0.6106(2) 0.1395(2) 0.0379(8) Uani 1 1 d .
C14A C -0.4781(3) 0.6763(2) 0.2230(2) 0.0399(8) Uani 1 1 d .
C14B C -1.1429(3) 0.3334(2) 0.3550(2) 0.0383(8) Uani 1 1 d .
C15A C -0.4563(3) 0.6623(3) 0.3083(3) 0.0532(10) Uani 1 1 d .
H15A H -0.4854 0.6110 0.3584 0.064 Uiso 1 1 calc R
C15B C -1.2472(3) 0.3485(2) 0.3402(3) 0.0472(9) Uani 1 1 d .
H15B H -1.2606 0.3185 0.2971 0.057 Uiso 1 1 calc R
C16A C -0.3924(4) 0.7225(3) 0.3215(3) 0.0638(11) Uani 1 1 d .
H16A H -0.3774 0.7121 0.3805 0.077 Uiso 1 1 calc R
C16B C -1.3315(3) 0.4064(3) 0.3875(3) 0.0523(10) Uani 1 1 d .
H16B H -1.4027 0.4167 0.3763 0.063 Uiso 1 1 calc R
C17B C -1.3137(3) 0.4498(3) 0.4511(3) 0.0499(9) Uani 1 1 d .
H17A H -1.3719 0.4899 0.4839 0.060 Uiso 1 1 calc R
C17A C -0.3502(3) 0.7973(3) 0.2497(3) 0.0610(11) Uani 1 1 d .
H17B H -0.3059 0.8385 0.2587 0.073 Uiso 1 1 calc R
C18B C -1.2092(3) 0.4338(3) 0.4663(2) 0.0468(9) Uani 1 1 d .
H18A H -1.1963 0.4635 0.5099 0.056 Uiso 1 1 calc R
C18A C -0.3730(3) 0.8117(3) 0.1649(3) 0.0618(11) Uani 1 1 d .
H18B H -0.3447 0.8636 0.1153 0.074 Uiso 1 1 calc R
C19B C -1.1234(3) 0.3756(2) 0.4192(2) 0.0407(8) Uani 1 1 d .
H19A H -1.0524 0.3648 0.4307 0.049 Uiso 1 1 calc R
C19A C -0.4369(3) 0.7514(3) 0.1508(3) 0.0539(10) Uani 1 1 d .
H19B H -0.4520 0.7619 0.0919 0.065 Uiso 1 1 calc R
C20B C -1.0728(3) 0.0792(2) 0.2175(2) 0.0403(8) Uani 1 1 d .
C20A C -0.6980(3) 0.4270(2) 0.3555(2) 0.0360(7) Uani 1 1 d .
C21A C -0.6751(3) 0.2585(2) 0.4432(2) 0.0408(8) Uani 1 1 d .
C21B C -1.1494(3) 0.0468(2) 0.0988(2) 0.0389(8) Uani 1 1 d .
C22B C -1.1355(3) -0.0154(3) 0.0402(3) 0.0471(9) Uani 1 1 d .
H22A H -1.0863 -0.0729 0.0462 0.057 Uiso 1 1 calc R
C22A C -0.7397(3) 0.1922(2) 0.5104(3) 0.0479(9) Uani 1 1 d .
H22B H -0.8186 0.2017 0.5230 0.058 Uiso 1 1 calc R
C23B C -1.1927(3) 0.0055(3) -0.0272(3) 0.0557(10) Uani 1 1 d .
H23A H -1.1827 -0.0379 -0.0668 0.067 Uiso 1 1 calc R
C23A C -0.6894(4) 0.1115(3) 0.5597(3) 0.0610(11) Uani 1 1 d .
H23B H -0.7340 0.0655 0.6057 0.073 Uiso 1 1 calc R
C24B C -1.2636(3) 0.0882(3) -0.0372(3) 0.0553(10) Uani 1 1 d .
H24A H -1.3017 0.1027 -0.0842 0.066 Uiso 1 1 calc R
C24A C -0.5763(4) 0.0978(3) 0.5424(3) 0.0692(13) Uani 1 1 d .
H24B H -0.5421 0.0436 0.5778 0.083 Uiso 1 1 calc R
C25B C -1.2794(3) 0.1504(3) 0.0218(3) 0.0514(10) Uani 1 1 d .
H25A H -1.3288 0.2076 0.0151 0.062 Uiso 1 1 calc R
C25A C -0.5118(4) 0.1632(3) 0.4732(4) 0.0731(13) Uani 1 1 d .
H25B H -0.4328 0.1526 0.4601 0.088 Uiso 1 1 calc R
C26B C -1.2239(3) 0.1301(2) 0.0903(3) 0.0456(9) Uani 1 1 d .
H26A H -1.2363 0.1726 0.1313 0.055 Uiso 1 1 calc R
C26A C -0.5600(3) 0.2436(3) 0.4230(3) 0.0554(10) Uani 1 1 d .
H26B H -0.5150 0.2880 0.3752 0.067 Uiso 1 1 calc R
C27B C -0.9110(3) 0.2239(2) 0.1330(3) 0.0417(8) Uani 1 1 d .
C27A C -0.5659(3) 0.4327(3) 0.1672(2) 0.0414(8) Uani 1 1 d .

loop_
_atom_site_aniso_label
_atom_site_aniso_U_11
_atom_site_aniso_U_22
_atom_site_aniso_U_33
_atom_site_aniso_U_23
_atom_site_aniso_U_13
_atom_site_aniso_U_12
Si1A 0.0345(5) 0.0334(5) 0.0506(6) -0.0093(4) -0.0136(4) -0.0003(4)
Si1B 0.0381(5) 0.0366(5) 0.0492(6) -0.0023(4) -0.0144(5) -0.0030(4)
O1B 0.0391(13) 0.0614(16) 0.0652(16) -0.0314(14) -0.0206(12) -0.0040(12)
O1A 0.0530(15) 0.0508(15) 0.0489(15) 0.0020(12) -0.0232(12) -0.0127(12)
O2A 0.0360(12) 0.0407(13) 0.0478(13) -0.0094(11) -0.0162(11) -0.0068(10)
O2B 0.0502(15) 0.0488(15) 0.0877(19) -0.0377(14) -0.0387(14) 0.0139(13)
N1A 0.0485(18) 0.053(2) 0.0555(19) -0.0192(16) -0.0137(16) 0.0023(16)
N1B 0.064(2) 0.067(2) 0.054(2) -0.0034(18) -0.0263(18) 0.0041(18)
N2A 0.0432(16) 0.0411(16) 0.0405(15) -0.0042(13) -0.0139(13) -0.0129(13)
N2B 0.0357(15) 0.0422(16) 0.0575(18) -0.0211(14) -0.0187(14) 0.0010(13)
N3A 0.0334(14) 0.0334(15) 0.0431(16) -0.0074(13) -0.0127(13) -0.0001(12)
N3B 0.0396(16) 0.0361(15) 0.0460(16) -0.0080(13) -0.0186(13) -0.0038(13)
N4B 0.0478(17) 0.0304(15) 0.0567(18) -0.0118(13) -0.0281(15) 0.0027(13)
N4A 0.0319(14) 0.0372(16) 0.0514(17) -0.0059(13) -0.0185(13) -0.0059(12)
C1B 0.0423(19) 0.042(2) 0.0430(19) -0.0072(16) -0.0098(16) -0.0024(16)
C1A 0.043(2) 0.054(2) 0.057(2) -0.0274(19) -0.0167(18) 0.0034(18)
C2B 0.0377(19) 0.048(2) 0.056(2) -0.0118(18) -0.0049(17) -0.0066(17)
C2A 0.052(2) 0.066(3) 0.060(2) -0.026(2) -0.019(2) -0.007(2)
C3B 0.0333(19) 0.052(2) 0.063(2) -0.0129(19) -0.0083(18) 0.0029(17)
C3A 0.048(2) 0.062(2) 0.054(2) -0.0153(19) -0.0219(19) -0.0119(19)
C4A 0.046(2) 0.048(2) 0.047(2) -0.0077(17) -0.0173(17) -0.0050(17)
C4B 0.0375(19) 0.052(2) 0.060(2) -0.0065(18) -0.0223(18) -0.0055(17)
C5B 0.0340(17) 0.0369(18) 0.0443(19) -0.0109(15) -0.0129(15) 0.0018(15)
C5A 0.0347(17) 0.0361(18) 0.0447(19) -0.0083(15) -0.0140(15) -0.0069(15)
C6B 0.0331(17) 0.0373(18) 0.0387(18) -0.0085(15) -0.0120(15) 0.0003(14)
C6A 0.0350(17) 0.0310(17) 0.0440(19) -0.0089(15) -0.0137(15) -0.0035(14)
C7A 0.0313(17) 0.0331(17) 0.0428(19) -0.0099(15) -0.0116(15) -0.0041(14)
C8A 0.0310(17) 0.0397(19) 0.0423(18) -0.0105(15) -0.0137(15) -0.0008(14)
C7B 0.0351(17) 0.0321(17) 0.0366(17) -0.0097(14) -0.0092(14) 0.0003(14)
C8B 0.0340(17) 0.0329(17) 0.0391(17) -0.0067(14) -0.0139(15) -0.0038(14)
C9B 0.0315(17) 0.0332(17) 0.0449(19) -0.0088(15) -0.0119(15) -0.0031(14)
C9A 0.0368(18) 0.046(2) 0.0419(18) -0.0121(16) -0.0141(15) -0.0043(15)
C10A 0.053(2) 0.035(2) 0.080(3) -0.011(2) -0.017(2) 0.0044(18)
C10B 0.075(3) 0.064(3) 0.074(3) 0.012(2) -0.039(2) -0.020(2)
C11A 0.043(2) 0.059(2) 0.061(2) -0.010(2) -0.0212(19) -0.0059(18)
C11B 0.075(3) 0.046(2) 0.087(3) -0.007(2) 0.005(3) 0.003(2)
C12A 0.043(2) 0.054(2) 0.058(2) -0.0227(19) -0.0088(18) 0.0001(18)
C12B 0.049(2) 0.051(2) 0.061(2) 0.0032(19) -0.015(2) -0.0063(18)
C13B 0.0350(18) 0.0317(17) 0.0450(19) -0.0095(15) -0.0131(16) -0.0005(14)
C13A 0.0270(16) 0.0393(19) 0.046(2) -0.0104(17) -0.0095(15) 0.0001(14)
C14A 0.0353(18) 0.0372(18) 0.048(2) -0.0114(16) -0.0093(16) -0.0068(15)
C14B 0.0357(18) 0.0323(17) 0.0469(19) -0.0099(15) -0.0119(16) -0.0010(15)
C15A 0.062(2) 0.049(2) 0.054(2) -0.0027(18) -0.027(2) -0.0152(19)
C15B 0.0398(19) 0.044(2) 0.068(2) -0.0263(19) -0.0223(18) 0.0033(16)
C16A 0.075(3) 0.060(3) 0.071(3) -0.012(2) -0.038(2) -0.018(2)
C16B 0.0358(19) 0.051(2) 0.076(3) -0.023(2) -0.0210(19) 0.0032(17)
C17B 0.041(2) 0.046(2) 0.058(2) -0.0158(18) -0.0076(18) 0.0012(17)
C17A 0.062(3) 0.056(3) 0.076(3) -0.022(2) -0.021(2) -0.021(2)
C18B 0.048(2) 0.045(2) 0.051(2) -0.0173(17) -0.0148(18) -0.0004(17)
C18A 0.066(3) 0.056(3) 0.063(3) -0.011(2) -0.007(2) -0.027(2)
C19B 0.0403(19) 0.0376(19) 0.0461(19) -0.0110(16) -0.0155(16) -0.0001(16)
C19A 0.065(3) 0.054(2) 0.045(2) -0.0089(18) -0.0130(19) -0.021(2)
C20B 0.0440(19) 0.0373(19) 0.0461(19) -0.0080(16) -0.0222(17) -0.0050(16)
C20A 0.0353(17) 0.0348(18) 0.0379(17) -0.0103(15) -0.0110(15) 0.0010(15)
C21A 0.0398(19) 0.0334(18) 0.054(2) -0.0098(16) -0.0211(17) -0.0004(15)
C21B 0.0388(18) 0.0347(18) 0.0463(19) -0.0038(15) -0.0175(16) -0.0095(15)
C22B 0.043(2) 0.048(2) 0.060(2) -0.0234(18) -0.0199(18) -0.0019(17)
C22A 0.054(2) 0.038(2) 0.058(2) -0.0099(17) -0.0239(19) -0.0064(17)
C23B 0.050(2) 0.070(3) 0.057(2) -0.026(2) -0.014(2) -0.015(2)
C23A 0.085(3) 0.039(2) 0.066(3) -0.0045(19) -0.033(2) -0.013(2)
C24B 0.046(2) 0.076(3) 0.049(2) -0.006(2) -0.0211(19) -0.015(2)
C24A 0.087(3) 0.043(2) 0.093(3) -0.010(2) -0.058(3) 0.007(2)
C25B 0.042(2) 0.052(2) 0.061(2) 0.0024(19) -0.0257(19) -0.0078(18)
C25A 0.059(3) 0.054(3) 0.118(4) -0.018(3) -0.051(3) 0.014(2)
C26B 0.044(2) 0.039(2) 0.058(2) -0.0104(17) -0.0233(18) -0.0015(16)
C26A 0.045(2) 0.046(2) 0.080(3) -0.011(2) -0.027(2) -0.0005(18)
C27B 0.0414(19) 0.0361(19) 0.046(2) -0.0051(16) -0.0162(17) 0.0008(15)
C27A 0.0344(18) 0.046(2) 0.045(2) -0.0137(17) -0.0093(16) -0.0067(17)

loop_
_atom_type_symbol
_atom_type_description
_atom_type_scat_dispersion_real
_atom_type_scat_dispersion_imag
_atom_type_scat_source
C C 0.0033 0.0016 'International Tables Vol C Tables 4.2.6.8 and 6.1.1.4'
H H 0.0000 0.0000 'International Tables Vol C Tables 4.2.6.8 and 6.1.1.4'
N N 0.0061 0.0033 'International Tables Vol C Tables 4.2.6.8 and 6.1.1.4'
O O 0.0106 0.0060 'International Tables Vol C Tables 4.2.6.8 and 6.1.1.4'
Si Si 0.0817 0.0704 'International Tables Vol C Tables 4.2.6.8 and 6.1.1.4'

loop_
_geom_angle_atom_site_label_1
_geom_angle_atom_site_label_2
_geom_angle_atom_site_label_3
_geom_angle
C12A Si1A C11A 111.17(18)
C12A Si1A C10A 108.11(18)
C11A Si1A C10A 109.44(18)
C12A Si1A C6A 111.33(16)
C11A Si1A C6A 109.00(16)
C10A Si1A C6A 107.72(16)
C12B Si1B C11B 110.1(2)
C12B Si1B C10B 106.95(19)
C11B Si1B C10B 111.6(2)
C12B Si1B C6B 110.90(16)
C11B Si1B C6B 108.66(17)
C10B Si1B C6B 108.61(17)
C13A N2A C14A 127.2(3)
C13A N2A H2AA 117.9
C14A N2A H2AA 114.8
C13B N2B C14B 128.9(3)
C13B N2B H2BA 118.8
C14B N2B H2BA 112.2
C7A N3A C20A 122.3(3)
C7B N3B C20B 125.0(3)
C20B N4B C21B 127.9(3)
C20B N4B H4BA 109.1
C21B N4B H4BA 123.0
C20A N4A C21A 127.5(3)
C20A N4A H4AA 117.4
C21A N4A H4AA 115.1
C9B C1B C2B 109.3(3)
C9B C1B H1BA 109.8
C2B C1B H1BA 109.8
C9B C1B H1BB 109.8
C2B C1B H1BB 109.8
H1BA C1B H1BB 108.3
C9A C1A C2A 109.8(3)
C9A C1A H1AA 109.7
C2A C1A H1AA 109.7
C9A C1A H1AB 109.7
C2A C1A H1AB 109.7
H1AA C1A H1AB 108.2
C3B C2B C1B 111.7(3)
C3B C2B H2BB 109.3
C1B C2B H2BB 109.3
C3B C2B H2BC 109.3
C1B C2B H2BC 109.3
H2BB C2B H2BC 107.9
C3A C2A C1A 111.5(3)
C3A C2A H2AB 109.3
C1A C2A H2AB 109.3
C3A C2A H2AC 109.3
C1A C2A H2AC 109.3
H2AB C2A H2AC 108.0
C2B C3B C4B 111.7(3)
C2B C3B H3BB 109.3
C4B C3B H3BB 109.3
C2B C3B H3BC 109.3
C4B C3B H3BC 109.3
H3BB C3B H3BC 107.9
C2A C3A C4A 112.6(3)
C2A C3A H3AB 109.1
C4A C3A H3AB 109.1
C2A C3A H3AC 109.1
C4A C3A H3AC 109.1
H3AB C3A H3AC 107.8
C5A C4A C3A 107.9(3)
C5A C4A H4AB 110.1
C3A C4A H4AB 110.1
C5A C4A H4AC 110.1
C3A C4A H4AC 110.1
H4AB C4A H4AC 108.4
C5B C4B C3B 108.7(3)
C5B C4B H4BB 109.9
C3B C4B H4BB 109.9
C5B C4B H4BC 109.9
C3B C4B H4BC 109.9
H4BB C4B H4BC 108.3
C6B C5B C4B 129.8(3)
C6B C5B C9B 114.5(3)
C4B C5B C9B 114.6(3)
C6A C5A C4A 130.2(3)
C6A C5A C9A 114.1(3)
C4A C5A C9A 114.5(3)
C5B C6B C7B 108.0(3)
C5B C6B Si1B 126.7(2)
C7B C6B Si1B 124.9(2)
C5A C6A C7A 107.1(3)
C5A C6A Si1A 126.5(2)
C7A C6A Si1A 126.1(2)
N3A C7A C6A 124.1(3)
N3A C7A C8A 128.6(3)
C6A C7A C8A 107.1(3)
C27A C8A C9A 112.5(3)
C27A C8A C7A 115.6(3)
C9A C8A C7A 101.6(2)
C27A C8A C13A 109.7(3)
C9A C8A C13A 109.3(3)
C7A C8A C13A 107.8(3)
N3B C7B C6B 122.6(3)
N3B C7B C8B 129.7(3)
C6B C7B C8B 107.4(3)
C27B C8B C9B 112.4(3)
C27B C8B C7B 112.6(3)
C9B C8B C7B 101.7(2)
C27B C8B C13B 110.6(3)
C9B C8B C13B 109.2(2)
C7B C8B C13B 110.0(2)
C5B C9B C1B 109.1(3)
C5B C9B C8B 103.0(3)
C1B C9B C8B 115.8(3)
C5B C9B H9BA 109.5
C1B C9B H9BA 109.5
C8B C9B H9BA 109.5
C5A C9A C1A 107.8(3)
C5A C9A C8A 102.4(3)
C1A C9A C8A 116.7(3)
C5A C9A H9AA 109.9
C1A C9A H9AA 109.9
C8A C9A H9AA 109.9
Si1A C10A H10A 109.5
Si1A C10A H10B 109.5
H10A C10A H10B 109.5
Si1A C10A H10C 109.5
H10A C10A H10C 109.5
H10B C10A H10C 109.5
Si1B C10B H10D 109.5
Si1B C10B H10E 109.5
H10D C10B H10E 109.5
Si1B C10B H10F 109.5
H10D C10B H10F 109.5
H10E C10B H10F 109.5
Si1A C11A H11A 109.5
Si1A C11A H11B 109.5
H11A C11A H11B 109.5
Si1A C11A H11C 109.5
H11A C11A H11C 109.5
H11B C11A H11C 109.5
Si1B C11B H11D 109.5
Si1B C11B H11E 109.5
H11D C11B H11E 109.5
Si1B C11B H11F 109.5
H11D C11B H11F 109.5
H11E C11B H11F 109.5
Si1A C12A H12A 109.5
Si1A C12A H12B 109.5
H12A C12A H12B 109.5
Si1A C12A H12C 109.5
H12A C12A H12C 109.5
H12B C12A H12C 109.5
Si1B C12B H12D 109.5
Si1B C12B H12E 109.5
H12D C12B H12E 109.5
Si1B C12B H12F 109.5
H12D C12B H12F 109.5
H12E C12B H12F 109.5
O1B C13B N2B 125.5(3)
O1B C13B C8B 120.8(3)
N2B C13B C8B 113.7(3)
O1A C13A N2A 125.6(3)
O1A C13A C8A 119.8(3)
N2A C13A C8A 114.6(3)
C15A C14A C19A 119.7(3)
C15A C14A N2A 116.9(3)
C19A C14A N2A 123.4(3)
C15B C14B C19B 120.0(3)
C15B C14B N2B 116.2(3)
C19B C14B N2B 123.8(3)
C14A C15A C16A 120.4(4)
C14A C15A H15A 119.8
C16A C15A H15A 119.8
C16B C15B C14B 120.5(3)
C16B C15B H15B 119.8
C14B C15B H15B 119.8
C17A C16A C15A 120.4(4)
C17A C16A H16A 119.8
C15A C16A H16A 119.8
C15B C16B C17B 120.5(3)
C15B C16B H16B 119.8
C17B C16B H16B 119.8
C16B C17B C18B 118.8(3)
C16B C17B H17A 120.6
C18B C17B H17A 120.6
C18A C17A C16A 119.1(4)
C18A C17A H17B 120.5
C16A C17A H17B 120.5
C19B C18B C17B 121.4(3)
C19B C18B H18A 119.3
C17B C18B H18A 119.3
C17A C18A C19A 120.9(4)
C17A C18A H18B 119.5
C19A C18A H18B 119.5
C18B C19B C14B 118.9(3)
C18B C19B H19A 120.6
C14B C19B H19A 120.6
C14A C19A C18A 119.5(4)
C14A C19A H19B 120.3
C18A C19A H19B 120.3
O2B C20B N4B 123.3(3)
O2B C20B N3B 125.5(3)
N4B C20B N3B 110.9(3)
O2A C20A N4A 124.6(3)
O2A C20A N3A 123.8(3)
N4A C20A N3A 111.3(3)
C22A C21A C26A 120.2(3)
C22A C21A N4A 117.7(3)
C26A C21A N4A 122.0(3)
C22B C21B C26B 119.1(3)
C22B C21B N4B 117.7(3)
C26B C21B N4B 123.2(3)
C23B C22B C21B 120.5(3)
C23B C22B H22A 119.7
C21B C22B H22A 119.7
C21A C22A C23A 119.9(4)
C21A C22A H22B 120.0
C23A C22A H22B 120.0
C24B C23B C22B 120.5(4)
C24B C23B H23A 119.7
C22B C23B H23A 119.7
C24A C23A C22A 120.3(4)
C24A C23A H23B 119.8
C22A C23A H23B 119.8
C23B C24B C25B 119.5(3)
C23B C24B H24A 120.2
C25B C24B H24A 120.2
C23A C24A C25A 119.5(4)
C23A C24A H24B 120.3
C25A C24A H24B 120.3
C24B C25B C26B 120.8(4)
C24B C25B H25A 119.6
C26B C25B H25A 119.6
C26A C25A C24A 121.1(4)
C26A C25A H25B 119.4
C24A C25A H25B 119.4
C25B C26B C21B 119.5(3)
C25B C26B H26A 120.2
C21B C26B H26A 120.2
C25A C26A C21A 118.9(4)
C25A C26A H26B 120.5
C21A C26A H26B 120.5
N1B C27B C8B 177.0(4)
N1A C27A C8A 177.0(4)

loop_
_geom_bond_atom_site_label_1
_geom_bond_atom_site_label_2
_geom_bond_distance
Si1A C12A 1.859(4)
Si1A C11A 1.864(4)
Si1A C10A 1.871(4)
Si1A C6A 1.886(3)
Si1B C12B 1.848(4)
Si1B C11B 1.849(4)
Si1B C10B 1.860(4)
Si1B C6B 1.892(3)
O1B C13B 1.210(4)
O1A C13A 1.216(4)
O2A C20A 1.234(4)
O2B C20B 1.226(4)
N1A C27A 1.149(4)
N1B C27B 1.140(4)
N2A C13A 1.341(4)
N2A C14A 1.426(4)
N2A H2AA 0.8800
N2B C13B 1.339(4)
N2B C14B 1.425(4)
N2B H2BA 0.8800
N3A C7A 1.277(4)
N3A C20A 1.411(4)
N3B C7B 1.285(4)
N3B C20B 1.400(4)
N4B C20B 1.357(4)
N4B C21B 1.414(4)
N4B H4BA 0.8800
N4A C20A 1.348(4)
N4A C21A 1.416(4)
N4A H4AA 0.8799
C1B C9B 1.530(4)
C1B C2B 1.534(5)
C1B H1BA 0.9900
C1B H1BB 0.9900
C1A C9A 1.525(5)
C1A C2A 1.529(5)
C1A H1AA 0.9900
C1A H1AB 0.9900
C2B C3B 1.524(5)
C2B H2BB 0.9900
C2B H2BC 0.9900
C2A C3A 1.521(5)
C2A H2AB 0.9900
C2A H2AC 0.9900
C3B C4B 1.537(5)
C3B H3BB 0.9900
C3B H3BC 0.9900
C3A C4A 1.549(5)
C3A H3AB 0.9900
C3A H3AC 0.9900
C4A C5A 1.491(4)
C4A H4AB 0.9900
C4A H4AC 0.9900
C4B C5B 1.497(4)
C4B H4BB 0.9900
C4B H4BC 0.9900
C5B C6B 1.350(4)
C5B C9B 1.501(4)
C5A C6A 1.358(4)
C5A C9A 1.502(4)
C6B C7B 1.468(4)
C6A C7A 1.470(4)
C7A C8A 1.560(4)
C8A C27A 1.462(5)
C8A C9A 1.542(4)
C8A C13A 1.580(4)
C7B C8B 1.572(4)
C8B C27B 1.468(5)
C8B C9B 1.555(4)
C8B C13B 1.580(4)
C9B H9BA 1.0000
C9A H9AA 1.0000
C10A H10A 0.9800
C10A H10B 0.9800
C10A H10C 0.9800
C10B H10D 0.9800
C10B H10E 0.9800
C10B H10F 0.9800
C11A H11A 0.9800
C11A H11B 0.9800
C11A H11C 0.9800
C11B H11D 0.9800
C11B H11E 0.9800
C11B H11F 0.9800
C12A H12A 0.9800
C12A H12B 0.9800
C12A H12C 0.9800
C12B H12D 0.9800
C12B H12E 0.9800
C12B H12F 0.9800
C14A C15A 1.377(5)
C14A C19A 1.379(5)
C14B C15B 1.382(4)
C14B C19B 1.388(4)
C15A C16A 1.382(5)
C15A H15A 0.9500
C15B C16B 1.373(5)
C15B H15B 0.9500
C16A C17A 1.377(6)
C16A H16A 0.9500
C16B C17B 1.381(5)
C16B H16B 0.9500
C17B C18B 1.386(5)
C17B H17A 0.9500
C17A C18A 1.375(5)
C17A H17B 0.9500
C18B C19B 1.383(5)
C18B H18A 0.9500
C18A C19A 1.390(5)
C18A H18B 0.9500
C19B H19A 0.9500
C19A H19B 0.9500
C21A C22A 1.377(5)
C21A C26A 1.384(5)
C21B C22B 1.384(5)
C21B C26B 1.399(5)
C22B C23B 1.383(5)
C22B H22A 0.9500
C22A C23A 1.387(5)
C22A H22B 0.9500
C23B C24B 1.370(5)
C23B H23A 0.9500
C23A C24A 1.364(6)
C23A H23B 0.9500
C24B C25B 1.384(5)
C24B H24A 0.9500
C24A C25A 1.381(6)
C24A H24B 0.9500
C25B C26B 1.384(5)
C25B H25A 0.9500
C25A C26A 1.379(5)
C25A H25B 0.9500
C26B H26A 0.9500
C26A H26B 0.9500

loop_
_geom_hbond_atom_site_label_D
_geom_hbond_atom_site_label_H
_geom_hbond_atom_site_label_A
_geom_hbond_distance_DH
_geom_hbond_distance_HA
_geom_hbond_distance_DA
_geom_hbond_angle_DHA
N2A H2AA O2A 0.88 1.94 2.814(4) 169.6
N2B H2BA O2B 0.88 1.83 2.697(4) 167.5
N4A H4AA O1B 0.88 2.04 2.886(3) 162.3

loop_
_geom_torsion_atom_site_label_1
_geom_torsion_atom_site_label_2
_geom_torsion_atom_site_label_3
_geom_torsion_atom_site_label_4
_geom_torsion
C9B C1B C2B C3B 56.9(4)
C9A C1A C2A C3A -56.7(4)
C1B C2B C3B C4B -55.5(4)
C1A C2A C3A C4A 53.6(4)
C2A C3A C4A C5A -52.1(4)
C2B C3B C4B C5B 53.2(4)
C3B C4B C5B C6B 110.2(4)
C3B C4B C5B C9B -56.6(4)
C3A C4A C5A C6A -108.5(4)
C3A C4A C5A C9A 57.8(4)
C4B C5B C6B C7B -166.4(3)
C9B C5B C6B C7B 0.4(4)
C4B C5B C6B Si1B 5.9(5)
C9B C5B C6B Si1B 172.7(2)
C12B Si1B C6B C5B 168.3(3)
C11B Si1B C6B C5B -70.5(4)
C10B Si1B C6B C5B 51.0(4)
C12B Si1B C6B C7B -20.6(3)
C11B Si1B C6B C7B 100.6(3)
C10B Si1B C6B C7B -137.9(3)
C4A C5A C6A C7A 166.7(3)
C9A C5A C6A C7A 0.3(4)
C4A C5A C6A Si1A -7.3(5)
C9A C5A C6A Si1A -173.6(2)
C12A Si1A C6A C5A -179.5(3)
C11A Si1A C6A C5A 57.5(3)
C10A Si1A C6A C5A -61.2(3)
C12A Si1A C6A C7A 7.7(3)
C11A Si1A C6A C7A -115.3(3)
C10A Si1A C6A C7A 126.1(3)
C20A N3A C7A C6A 175.0(3)
C20A N3A C7A C8A 1.0(5)
C5A C6A C7A N3A -158.0(3)
Si1A C6A C7A N3A 16.0(5)
C5A C6A C7A C8A 17.1(3)
Si1A C6A C7A C8A -169.0(2)
N3A C7A C8A C27A 26.0(5)
C6A C7A C8A C27A -148.8(3)
N3A C7A C8A C9A 148.1(3)
C6A C7A C8A C9A -26.7(3)
N3A C7A C8A C13A -97.1(4)
C6A C7A C8A C13A 88.1(3)
C20B N3B C7B C6B -179.3(3)
C20B N3B C7B C8B -6.7(5)
C5B C6B C7B N3B 159.1(3)
Si1B C6B C7B N3B -13.4(5)
C5B C6B C7B C8B -15.0(3)
Si1B C6B C7B C8B 172.5(2)
N3B C7B C8B C27B -30.5(5)
C6B C7B C8B C27B 143.1(3)
N3B C7B C8B C9B -151.0(3)
C6B C7B C8B C9B 22.6(3)
N3B C7B C8B C13B 93.4(4)
C6B C7B C8B C13B -93.1(3)
C6B C5B C9B C1B -109.4(3)
C4B C5B C9B C1B 59.5(4)
C6B C5B C9B C8B 14.2(4)
C4B C5B C9B C8B -177.0(3)
C2B C1B C9B C5B -57.0(4)
C2B C1B C9B C8B -172.6(3)
C27B C8B C9B C5B -141.8(3)
C7B C8B C9B C5B -21.1(3)
C13B C8B C9B C5B 95.1(3)
C27B C8B C9B C1B -22.8(4)
C7B C8B C9B C1B 97.9(3)
C13B C8B C9B C1B -145.9(3)
C6A C5A C9A C1A 106.2(3)
C4A C5A C9A C1A -62.4(4)
C6A C5A C9A C8A -17.4(4)
C4A C5A C9A C8A 174.0(3)
C2A C1A C9A C5A 58.9(4)
C2A C1A C9A C8A 173.3(3)
C27A C8A C9A C5A 149.5(3)
C7A C8A C9A C5A 25.3(3)
C13A C8A C9A C5A -88.4(3)
C27A C8A C9A C1A 32.1(4)
C7A C8A C9A C1A -92.1(3)
C13A C8A C9A C1A 154.2(3)
C14B N2B C13B O1B 3.8(6)
C14B N2B C13B C8B -176.2(3)
C27B C8B C13B O1B -128.6(3)
C9B C8B C13B O1B -4.4(4)
C7B C8B C13B O1B 106.3(3)
C27B C8B C13B N2B 51.4(4)
C9B C8B C13B N2B 175.6(3)
C7B C8B C13B N2B -73.7(3)
C14A N2A C13A O1A -3.6(5)
C14A N2A C13A C8A 175.9(3)
C27A C8A C13A O1A 120.9(3)
C9A C8A C13A O1A -2.8(4)
C7A C8A C13A O1A -112.4(3)
C27A C8A C13A N2A -58.6(4)
C9A C8A C13A N2A 177.6(3)
C7A C8A C13A N2A 68.0(3)
C13A N2A C14A C15A 177.9(3)
C13A N2A C14A C19A -3.0(5)
C13B N2B C14B C15B 171.8(3)
C13B N2B C14B C19B -9.3(5)
C19A C14A C15A C16A -0.7(6)
N2A C14A C15A C16A 178.3(3)
C19B C14B C15B C16B 1.2(5)
N2B C14B C15B C16B -179.9(3)
C14A C15A C16A C17A 0.3(6)
C14B C15B C16B C17B -0.6(6)
C15B C16B C17B C18B 0.1(6)
C15A C16A C17A C18A 0.3(7)
C16B C17B C18B C19B -0.1(6)
C16A C17A C18A C19A -0.6(7)
C17B C18B C19B C14B 0.6(5)
C15B C14B C19B C18B -1.2(5)
N2B C14B C19B C18B 180.0(3)
C15A C14A C19A C18A 0.5(6)
N2A C14A C19A C18A -178.5(3)
C17A C18A C19A C14A 0.1(6)
C21B N4B C20B O2B 13.4(6)
C21B N4B C20B N3B -172.1(3)
C7B N3B C20B O2B -49.5(5)
C7B N3B C20B N4B 136.1(3)
C21A N4A C20A O2A -3.1(5)
C21A N4A C20A N3A -177.3(3)
C7A N3A C20A O2A 65.6(4)
C7A N3A C20A N4A -120.2(3)
C20A N4A C21A C22A 150.3(3)
C20A N4A C21A C26A -33.4(5)
C20B N4B C21B C22B 170.5(3)
C20B N4B C21B C26B -7.6(5)
C26B C21B C22B C23B 1.3(5)
N4B C21B C22B C23B -176.9(3)
C26A C21A C22A C23A 1.7(5)
N4A C21A C22A C23A 178.0(3)
C21B C22B C23B C24B 0.3(6)
C21A C22A C23A C24A 0.5(6)
C22B C23B C24B C25B -1.1(6)
C22A C23A C24A C25A -2.2(7)
C23B C24B C25B C26B 0.3(6)
C23A C24A C25A C26A 1.8(7)
C24B C25B C26B C21B 1.3(5)
C22B C21B C26B C25B -2.1(5)
N4B C21B C26B C25B 176.0(3)
C24A C25A C26A C21A 0.4(7)
C22A C21A C26A C25A -2.1(6)
N4A C21A C26A C25A -178.3(4)
C9B C8B C27B N1B 7(7)
C7B C8B C27B N1B -107(7)
C13B C8B C27B N1B 130(7)
C9A C8A C27A N1A 57(7)
C7A C8A C27A N1A 173(7)
C13A C8A C27A N1A -65(7)
